data_4002753
loop_
_publ_author_name
'Ji, Chengmin'
'Wang, Sasa'
'Liu, Sijie'
'Sun, Zhihua'
'Zhang, Jing'
'Li, Lina'
'Luo, Junhua'

_publ_section_title
;
 Exceptional Three-Level Switching Behaviors of Quadratic Nonlinear
 Optical Properties in a Tristable Molecule-Based Dielectric
;
_journal_issue 7
_journal_name_full 'Chemistry of Materials'
_journal_page_first 3251
_journal_paper_doi 10.1021/acs.chemmater.7b00524
_journal_volume 29
_journal_year 2017
_chemical_formula_moiety 'C2 Cl3 O2, C6 H16 N'
_chemical_formula_sum 'C8 H16 Cl3 N O2'
_chemical_formula_weight 264.57
_chemical_name_common 'dipropylammonium trichloroacetate'
_chemical_name_systematic
; 
 ? 
;
_space_group_IT_number 62
_symmetry_cell_setting orthorhombic
_symmetry_space_group_name_Hall '-P 2ac 2n'
_symmetry_space_group_name_H-M 'P n m a'
_atom_sites_solution_hydrogens geom
_atom_sites_solution_primary direct
_atom_sites_solution_secondary difmap
_audit_creation_method SHELXL-97
_cell_angle_alpha 90.00
_cell_angle_beta 90.00
_cell_angle_gamma 90.00
_cell_formula_units_Z 8
_cell_length_a 17.9259(7)
_cell_length_b 8.5845(2)
_cell_length_c 17.7048(6)
_cell_measurement_reflns_used 9088
_cell_measurement_temperature 240(2)
_cell_measurement_theta_max 25.4210
_cell_measurement_theta_min 3.2810
_cell_volume 2724.50(15)
_computing_structure_refinement 'SHELXL-97 (Sheldrick, 1997)'
_computing_structure_solution 'SHELXS-97 (Sheldrick, 1990)'
_diffrn_ambient_temperature 240(2)
_diffrn_measured_fraction_theta_full 0.946
_diffrn_measured_fraction_theta_max 0.946
_diffrn_measurement_device_type 'SuperNova, Dual, Cu at zero, Atlas'
_diffrn_radiation_monochromator graphite
_diffrn_radiation_source 'fine-focus sealed tube'
_diffrn_radiation_type MoK\a
_diffrn_radiation_wavelength 0.71073
_diffrn_reflns_av_R_equivalents 0.0369
_diffrn_reflns_av_sigmaI/netI 0.0185
_diffrn_reflns_limit_h_max 24
_diffrn_reflns_limit_h_min -24
_diffrn_reflns_limit_k_max 11
_diffrn_reflns_limit_k_min -11
_diffrn_reflns_limit_l_max 23
_diffrn_reflns_limit_l_min -23
_diffrn_reflns_number 34220
_diffrn_reflns_theta_full 29.52
_diffrn_reflns_theta_max 29.52
_diffrn_reflns_theta_min 2.87
_exptl_absorpt_coefficient_mu 0.652
_exptl_absorpt_correction_T_max 0.8807
_exptl_absorpt_correction_T_min 0.8807
_exptl_absorpt_correction_type multi-scan
_exptl_absorpt_process_details 'CrystalClear (Rigaku Inc., 2008)'
_exptl_crystal_colour colourless
_exptl_crystal_density_diffrn 1.290
_exptl_crystal_density_method 'not measured'
_exptl_crystal_description block
_exptl_crystal_F_000 1104
_exptl_crystal_size_max 0.20
_exptl_crystal_size_mid 0.20
_exptl_crystal_size_min 0.20
_refine_diff_density_max 0.603
_refine_diff_density_min -0.473
_refine_diff_density_rms 0.083
_refine_ls_extinction_method none
_refine_ls_goodness_of_fit_ref 1.081
_refine_ls_hydrogen_treatment mixed
_refine_ls_matrix_type full
_refine_ls_number_parameters 191
_refine_ls_number_reflns 3817
_refine_ls_number_restraints 44
_refine_ls_restrained_S_all 1.091
_refine_ls_R_factor_all 0.1482
_refine_ls_R_factor_gt 0.1036
_refine_ls_shift/su_max 0.000
_refine_ls_shift/su_mean 0.000
_refine_ls_structure_factor_coef Fsqd
_refine_ls_weighting_details 'calc w=1/[\s^2^(Fo^2^)+(0.1888P)^2^+1.0436P] where P=(Fo^2^+2Fc^2^)/3'
_refine_ls_weighting_scheme calc
_refine_ls_wR_factor_gt 0.3228
_refine_ls_wR_factor_ref 0.3670
_reflns_number_gt 2132
_reflns_number_total 3817
_reflns_threshold_expression >2sigma(I)
_cod_data_source_file cm7b00524_si_002.cif
_cod_data_source_block DPA-TAC(240K)
_cod_original_sg_symbol_H-M Pnma
_cod_database_code 4002753

loop_
_symmetry_equiv_pos_as_xyz
'x, y, z'
'-x+1/2, -y, z+1/2'
'x+1/2, -y+1/2, -z+1/2'
'-x, y+1/2, -z'
'-x, -y, -z'
'x-1/2, y, -z-1/2'
'-x-1/2, y-1/2, z-1/2'
'x, -y-1/2, z'

loop_
_atom_site_label
_atom_site_type_symbol
_atom_site_fract_x
_atom_site_fract_y
_atom_site_fract_z
_atom_site_U_iso_or_equiv
_atom_site_adp_type
_atom_site_occupancy
_atom_site_symmetry_multiplicity
_atom_site_calc_flag
_atom_site_refinement_flags
_atom_site_disorder_assembly
_atom_site_disorder_group
Cl1 Cl 0.43915(9) 0.41466(13) 0.40666(9) 0.1245(7) Uani 1 1 d . . .
Cl2 Cl 0.56790(14) 0.2500 0.45589(12) 0.1516(10) Uani 1 2 d S . .
Cl5 Cl 0.2383(3) 0.5835(3) 0.4774(4) 0.136(3) Uani 0.576(15) 1 d P A 3
Cl4 Cl 0.3093(2) 0.7500 0.3743(3) 0.170(5) Uani 0.600(16) 2 d SP A 2
O1 O 0.1431(2) 0.6264(5) 0.3428(3) 0.1448(17) Uani 1 1 d . . .
O3 O 0.5447(2) 0.3749(4) 0.28342(19) 0.1175(12) Uani 1 1 d . . .
C14 C 0.5301(3) 0.2500 0.3109(3) 0.0732(12) Uani 1 2 d S . .
C13 C 0.4948(3) 0.2500 0.3906(3) 0.0712(12) Uani 1 2 d S . .
C16 C 0.1634(3) 0.7500 0.3652(4) 0.0869(15) Uani 1 2 d S . .
C15 C 0.2253(3) 0.7500 0.4275(3) 0.0759(13) Uani 1 2 d S . .
C10 C 0.4170(3) 0.2500 0.6512(4) 0.0893(15) Uani 1 2 d S . .
H10A H 0.4453 0.1577 0.6403 0.107 Uiso 0.50 1 d PR . .
H10B H 0.4299 0.3243 0.6128 0.107 Uiso 0.50 1 d PR . .
C9 C 0.5218(4) 0.2500 0.7379(5) 0.108(2) Uani 1 2 d SD . .
H9A H 0.5550 0.3362 0.7300 0.129 Uiso 0.50 1 d PR . .
H9B H 0.5337 0.1746 0.6997 0.129 Uiso 0.50 1 d PR . .
C4 C 0.6110(6) 0.2500 0.0954(5) 0.125(3) Uani 1 2 d S . .
H4A H 0.6079 0.1437 0.0789 0.150 Uiso 0.50 1 d PR . .
H4B H 0.6469 0.3010 0.0636 0.150 Uiso 0.50 1 d PR . .
C3 C 0.7160(5) 0.2500 0.1861(6) 0.162(3) Uani 1 2 d SU . .
H3D H 0.7382 0.1601 0.1630 0.195 Uiso 0.50 1 d PR . .
H3E H 0.7382 0.3399 0.1630 0.195 Uiso 0.50 1 d PR . .
N2 N 0.4483(3) 0.3068(7) 0.7195(4) 0.0823(18) Uani 0.50 1 d P . .
H14C H 0.4172 0.2819 0.7576 0.099 Uiso 0.50 1 d PR . .
H14D H 0.4499 0.4114 0.7164 0.099 Uiso 0.50 1 d PR . .
C12 C 0.3037(6) 0.2500 0.5708(6) 0.159(4) Uani 1 2 d S . .
H12A H 0.2532 0.2128 0.5724 0.238 Uiso 0.50 1 d PR . .
H12B H 0.3037 0.3613 0.5658 0.238 Uiso 0.50 1 d PR . .
H12C H 0.3290 0.2045 0.5284 0.238 Uiso 0.50 1 d PR . .
C2 C 0.7407(7) 0.2500 0.2615(8) 0.200(4) Uani 1 2 d SU . .
H2A H 0.7175 0.1604 0.2838 0.240 Uiso 0.50 1 d PR . .
H2B H 0.7175 0.3396 0.2838 0.240 Uiso 0.50 1 d PR . .
C1 C 0.8161(8) 0.2500 0.2882(9) 0.222(6) Uani 1 2 d SU . .
H1D H 0.8171 0.2500 0.3424 0.334 Uiso 1 2 d SR . .
H1E H 0.8410 0.1587 0.2697 0.334 Uiso 0.50 1 d PR . .
H1F H 0.8410 0.3413 0.2697 0.334 Uiso 0.50 1 d PR . .
N1 N 0.6426(5) 0.2500 0.1661(4) 0.176(3) Uani 1 2 d SGU . .
H1G H 0.6227 0.1661 0.1889 0.211 Uiso 0.50 1 d PR . .
H1H H 0.6227 0.3339 0.1889 0.211 Uiso 0.50 1 d PR . .
C5 C 0.5334(14) 0.310(3) 0.0863(15) 0.231(11) Uani 0.50 1 d PDU . .
H5A H 0.5438 0.4098 0.0642 0.278 Uiso 0.50 1 d PR . .
H5B H 0.5128 0.3306 0.1354 0.278 Uiso 0.50 1 d PR . .
Cl3 Cl 0.2940(4) 0.8899(11) 0.4089(6) 0.145(6) Uani 0.276(11) 1 d P . 1
Cl6 Cl 0.1920(14) 0.621(2) 0.4982(4) 0.217(7) Uani 0.348(15) 1 d P . 4
C6 C 0.4842(18) 0.2500 0.029(2) 0.41(2) Uani 1 2 d SDU . .
H6A H 0.4425 0.3202 0.0286 0.615 Uiso 0.50 1 d PR . .
H6B H 0.5009 0.2332 -0.0220 0.615 Uiso 0.50 1 d PR . .
H6C H 0.4693 0.1525 0.0506 0.615 Uiso 0.50 1 d PR . .
C8 C 0.5481(9) 0.1858(18) 0.8097(7) 0.163(6) Uani 0.50 1 d PDU . .
H8A H 0.5523 0.0749 0.8041 0.195 Uiso 0.50 1 d PR . .
H8B H 0.5110 0.2070 0.8475 0.195 Uiso 0.50 1 d PR . .
C11 C 0.3413(5) 0.1923(12) 0.6360(4) 0.118(3) Uani 0.50 1 d PG . .
H11A H 0.3193 0.2304 0.6815 0.142 Uiso 0.50 1 d PR . .
H11B H 0.3220 0.0888 0.6293 0.142 Uiso 0.50 1 d PR . .
C7 C 0.6261(10) 0.2500 0.8260(14) 0.317(13) Uani 1 2 d S . .
H7A H 0.6409 0.2045 0.8732 0.475 Uiso 0.50 1 d PR . .
H7B H 0.6630 0.2278 0.7883 0.475 Uiso 0.50 1 d PR . .
H7C H 0.6214 0.3608 0.8319 0.475 Uiso 0.50 1 d PR . .

loop_
_atom_site_aniso_label
_atom_site_aniso_U_11
_atom_site_aniso_U_22
_atom_site_aniso_U_33
_atom_site_aniso_U_23
_atom_site_aniso_U_13
_atom_site_aniso_U_12
Cl1 0.1575(13) 0.0716(7) 0.1445(12) -0.0036(6) 0.0590(9) 0.0268(6)
Cl2 0.1439(18) 0.212(3) 0.0989(13) 0.000 -0.0393(12) 0.000
Cl5 0.157(4) 0.0857(19) 0.166(5) 0.0373(17) -0.074(4) 0.0044(16)
Cl4 0.073(2) 0.253(13) 0.183(5) 0.000 0.028(2) 0.000
O1 0.152(3) 0.102(2) 0.181(4) -0.028(2) -0.085(3) -0.011(2)
O3 0.164(3) 0.0872(19) 0.102(2) 0.0114(16) 0.040(2) -0.025(2)
C14 0.082(3) 0.067(3) 0.070(3) 0.000 0.012(2) 0.000
C13 0.086(3) 0.060(2) 0.068(2) 0.000 0.004(2) 0.000
C16 0.080(3) 0.084(3) 0.097(4) 0.000 -0.028(3) 0.000
C15 0.061(2) 0.072(3) 0.095(3) 0.000 -0.018(2) 0.000
C10 0.097(4) 0.064(3) 0.107(4) 0.000 0.002(3) 0.000
C9 0.105(5) 0.083(4) 0.135(6) 0.000 -0.021(4) 0.000
C4 0.144(7) 0.094(5) 0.138(7) 0.000 -0.008(5) 0.000
C3 0.113(5) 0.243(9) 0.130(5) 0.000 0.024(4) 0.000
N2 0.071(3) 0.091(4) 0.085(4) 0.013(3) 0.022(3) -0.009(2)
C12 0.150(8) 0.198(11) 0.129(7) 0.000 -0.021(6) 0.000
C2 0.135(6) 0.311(10) 0.154(6) 0.000 0.015(5) 0.000
C1 0.149(8) 0.341(16) 0.177(10) 0.000 -0.008(7) 0.000
N1 0.121(4) 0.299(9) 0.108(5) 0.000 0.042(4) 0.000
C5 0.234(11) 0.232(12) 0.228(11) 0.002(5) -0.006(5) -0.001(5)
Cl3 0.105(5) 0.147(7) 0.182(10) 0.037(7) -0.053(6) -0.048(5)
Cl6 0.311(18) 0.242(10) 0.098(4) 0.052(5) -0.019(6) -0.091(11)
C6 0.41(2) 0.41(2) 0.41(2) 0.000 -0.001(5) 0.000
C8 0.159(7) 0.167(7) 0.162(7) 0.006(4) -0.007(5) 0.002(4)
C11 0.094(6) 0.113(8) 0.148(9) 0.003(5) -0.004(6) -0.005(5)
C7 0.203(16) 0.40(3) 0.35(3) 0.000 -0.17(2) 0.000

loop_
_atom_type_symbol
_atom_type_description
_atom_type_scat_dispersion_real
_atom_type_scat_dispersion_imag
_atom_type_scat_source
C C 0.0033 0.0016 'International Tables Vol C Tables 4.2.6.8 and 6.1.1.4'
H H 0.0000 0.0000 'International Tables Vol C Tables 4.2.6.8 and 6.1.1.4'
Cl Cl 0.1484 0.1585 'International Tables Vol C Tables 4.2.6.8 and 6.1.1.4'
N N 0.0061 0.0033 'International Tables Vol C Tables 4.2.6.8 and 6.1.1.4'
O O 0.0106 0.0060 'International Tables Vol C Tables 4.2.6.8 and 6.1.1.4'

loop_
_geom_angle_atom_site_label_1
_geom_angle_atom_site_label_2
_geom_angle_atom_site_label_3
_geom_angle
_geom_angle_site_symmetry_1
_geom_angle_site_symmetry_3
O3 C14 O3 125.5(5) 8_565 .
O3 C14 C13 117.2(3) 8_565 .
O3 C14 C13 117.2(3) . .
C14 C13 Cl2 107.3(4) . .
C14 C13 Cl1 112.4(2) . 8_565
Cl2 C13 Cl1 108.6(2) . 8_565
C14 C13 Cl1 112.4(2) . .
Cl2 C13 Cl1 108.6(2) . .
Cl1 C13 Cl1 107.4(3) 8_565 .
O1 C16 O1 126.2(6) . 8_575
O1 C16 C15 116.9(3) . .
O1 C16 C15 116.9(3) 8_575 .
C16 C15 Cl5 117.7(2) . .
C16 C15 Cl5 117.7(2) . 8_575
Cl5 C15 Cl5 114.8(5) . 8_575
C16 C15 Cl3 111.5(4) . 8_575
Cl5 C15 Cl3 54.8(5) . 8_575
Cl5 C15 Cl3 125.4(4) 8_575 8_575
C16 C15 Cl3 111.5(4) . .
Cl5 C15 Cl3 125.4(4) . .
Cl5 C15 Cl3 54.8(5) 8_575 .
Cl3 C15 Cl3 86.5(9) 8_575 .
C16 C15 Cl6 105.0(7) . .
Cl5 C15 Cl6 32.2(7) . .
Cl5 C15 Cl6 101.8(7) 8_575 .
Cl3 C15 Cl6 86.7(10) 8_575 .
Cl3 C15 Cl6 142.8(6) . .
C16 C15 Cl6 105.0(7) . 8_575
Cl5 C15 Cl6 101.8(7) . 8_575
Cl5 C15 Cl6 32.2(7) 8_575 8_575
Cl3 C15 Cl6 142.8(6) 8_575 8_575
Cl3 C15 Cl6 86.7(10) . 8_575
Cl6 C15 Cl6 77.1(14) . 8_575
C16 C15 Cl4 103.1(4) . .
Cl5 C15 Cl4 99.2(3) . .
Cl5 C15 Cl4 99.2(3) 8_575 .
Cl3 C15 Cl4 45.9(5) 8_575 .
Cl3 C15 Cl4 45.9(5) . .
Cl6 C15 Cl4 131.3(10) . .
Cl6 C15 Cl4 131.3(10) 8_575 .
N2 C10 N2 40.2(5) . 8_565
N2 C10 C11 113.9(14) . 8_565
N2 C10 C11 129.5(10) 8_565 8_565
N2 C10 C11 129.5(6) . .
N2 C10 C11 113.9(5) 8_565 .
C11 C10 C11 39.4(12) 8_565 .
N2 C9 N2 39.5(5) 8_565 .
N2 C9 C8 111.2(8) 8_565 .
N2 C9 C8 128.1(9) . .
N2 C9 C8 128.1(9) 8_565 8_565
N2 C9 C8 111.2(8) . 8_565
C8 C9 C8 44.2(13) . 8_565
N1 C4 C5 118.9(13) . 8_565
N1 C4 C5 118.9(13) . .
C5 C4 C5 40.4(18) 8_565 .
N1 C3 C2 123.5(9) . .
N2 N2 C10 69.9(3) 8_565 .
N2 N2 C9 70.2(3) 8_565 .
C10 N2 C9 115.9(6) . .
C11 C12 C11 40.7(12) . 8_565
C3 C2 C1 127.8(12) . .
C3 N1 C4 129.4(7) . .
C5 C5 C6 69.1(10) 8_565 .
C5 C5 C4 69.8(9) 8_565 .
C6 C5 C4 122(2) . .
C15 Cl3 Cl3 46.7(4) . 8_575
C15 Cl6 Cl6 51.4(7) . 8_575
C5 C6 C5 42(2) . 8_565
C8 C8 C9 67.9(6) 8_565 .
C8 C8 C7 68.9(6) 8_565 .
C9 C8 C7 108.8(13) . .
C11 C11 C12 70(3) 8_565 .
C11 C11 C10 70(4) 8_565 .
C12 C11 C10 117.9(7) . .
C8 C7 C8 42.2(12) 8_565 .

loop_
_geom_bond_atom_site_label_1
_geom_bond_atom_site_label_2
_geom_bond_distance
_geom_bond_site_symmetry_2
Cl1 C13 1.753(3) .
Cl2 C13 1.747(5) .
Cl5 C15 1.696(4) .
Cl4 C15 1.776(7) .
O1 C16 1.190(4) .
O3 C14 1.206(4) .
C14 O3 1.206(4) 8_565
C14 C13 1.547(7) .
C13 Cl1 1.753(3) 8_565
C16 O1 1.190(4) 8_575
C16 C15 1.564(7) .
C15 Cl5 1.696(4) 8_575
C15 Cl3 1.752(6) 8_575
C15 Cl3 1.752(6) .
C15 Cl6 1.773(9) .
C15 Cl6 1.773(9) 8_575
C10 N2 1.421(9) .
C10 N2 1.421(9) 8_565
C10 C11 1.47(6) 8_565
C10 C11 1.471(11) .
C9 N2 1.442(9) 8_565
C9 N2 1.442(9) .
C9 C8 1.464(9) .
C9 C8 1.464(9) 8_565
C4 N1 1.372(11) .
C4 C5 1.49(2) 8_565
C4 C5 1.49(2) .
C3 N1 1.362(13) .
C3 C2 1.406(17) .
N2 N2 0.975(13) 8_565
C12 C11 1.424(13) .
C12 C11 1.42(6) 8_565
C2 C1 1.431(18) .
C5 C5 1.03(5) 8_565
C5 C6 1.442(10) .
Cl3 Cl3 2.402(19) 8_575
Cl6 Cl6 2.21(4) 8_575
C6 C5 1.442(10) 8_565
C8 C8 1.10(3) 8_565
C8 C7 1.53(2) .
C11 C11 0.99(2) 8_565
C7 C8 1.53(2) 8_565
